data_4069287
loop_
_publ_author_name
'Burlakov, Vladimir V.'
'Beweries, Torsten'
'Bogdanov, Vyacheslav S.'
'Arndt, Perdita'
'Baumann, Wolfgang'
'Petrovskii, Pavel V.'
'Spannenberg, Anke'
'Lyssenko, Konstantin A.'
'Shur, Vladimir B.'
'Rosenthal, Uwe'

_publ_section_title
;
 Synthesis and Isolation of Di-n-butylhafnocene and Its Application as a
 Versatile Starting Material for the Synthesis of New Hafnacycles
;
_journal_issue 9
_journal_name_full Organometallics
_journal_page_first 2864
_journal_paper_doi 10.1021/om900122w
_journal_volume 28
_journal_year 2009
_chemical_formula_sum 'C64 H52 Hf2'
_chemical_formula_weight 1178.04
_chemical_name_systematic
; 
 ? 
;
_space_group_IT_number 14
_symmetry_cell_setting monoclinic
_symmetry_space_group_name_Hall '-P 2yn'
_symmetry_space_group_name_H-M 'P 1 21/n 1'
_atom_sites_solution_hydrogens geom
_atom_sites_solution_primary direct
_atom_sites_solution_secondary difmap
_audit_creation_method SHELXL-97
_cell_angle_alpha 90.00
_cell_angle_beta 102.212(2)
_cell_angle_gamma 90.00
_cell_formula_units_Z 2
_cell_length_a 7.8491(2)
_cell_length_b 26.7157(5)
_cell_length_c 11.3534(3)
_cell_measurement_reflns_used 30747
_cell_measurement_temperature 200(2)
_cell_measurement_theta_max 27.18
_cell_measurement_theta_min 1.52
_cell_volume 2326.87(10)
_computing_cell_refinement X-AREA
_computing_data_collection 'X-AREA (Stoe & Cie, 2005)'
_computing_data_reduction 'X-RED (Stoe & Cie, 2005)'
_computing_molecular_graphics 'SHELXTL (Sheldrick, 2008)'
_computing_publication_material 'SHELXTL (Sheldrick, 2008)'
_computing_structure_refinement 'SHELXL-97 (Sheldrick, 2008)'
_computing_structure_solution 'SHELXS-97 (Sheldrick, 2008)'
_diffrn_ambient_temperature 200(2)
_diffrn_measured_fraction_theta_full 0.999
_diffrn_measured_fraction_theta_max 0.999
_diffrn_measurement_device_type 'STOE IPDS II'
_diffrn_measurement_method \w
_diffrn_radiation_monochromator graphite
_diffrn_radiation_source 'fine-focus sealed tube'
_diffrn_radiation_type MoK\a
_diffrn_radiation_wavelength 0.71073
_diffrn_reflns_av_R_equivalents 0.0222
_diffrn_reflns_av_sigmaI/netI 0.0167
_diffrn_reflns_limit_h_max 9
_diffrn_reflns_limit_h_min -9
_diffrn_reflns_limit_k_max 33
_diffrn_reflns_limit_k_min -33
_diffrn_reflns_limit_l_max 14
_diffrn_reflns_limit_l_min -14
_diffrn_reflns_number 27477
_diffrn_reflns_theta_full 26.70
_diffrn_reflns_theta_max 26.70
_diffrn_reflns_theta_min 1.52
_exptl_absorpt_coefficient_mu 4.501
_exptl_absorpt_correction_T_max 0.7049
_exptl_absorpt_correction_T_min 0.4833
_exptl_absorpt_correction_type numerical
_exptl_absorpt_process_details 'X-SHAPE (STOE & CIE, 2005)'
_exptl_crystal_colour red-orange
_exptl_crystal_density_diffrn 1.681
_exptl_crystal_density_method 'not measured'
_exptl_crystal_description prism
_exptl_crystal_F_000 1160
_exptl_crystal_size_max 0.30
_exptl_crystal_size_mid 0.10
_exptl_crystal_size_min 0.08
_refine_diff_density_max 0.532
_refine_diff_density_min -0.612
_refine_diff_density_rms 0.070
_refine_ls_extinction_method none
_refine_ls_goodness_of_fit_ref 0.969
_refine_ls_hydrogen_treatment constr
_refine_ls_matrix_type full
_refine_ls_number_parameters 286
_refine_ls_number_reflns 4912
_refine_ls_number_restraints 0
_refine_ls_restrained_S_all 0.969
_refine_ls_R_factor_all 0.0231
_refine_ls_R_factor_gt 0.0173
_refine_ls_shift/su_max 0.003
_refine_ls_shift/su_mean 0.000
_refine_ls_structure_factor_coef Fsqd
_refine_ls_weighting_details 'calc w=1/[\s^2^(Fo^2^)+(0.0264P)^2^+0.0000P] where P=(Fo^2^+2Fc^2^)/3'
_refine_ls_weighting_scheme calc
_refine_ls_wR_factor_gt 0.0378
_refine_ls_wR_factor_ref 0.0388
_reflns_number_gt 4270
_reflns_number_total 4912
_reflns_threshold_expression >2sigma(I)
_cod_data_source_file om900122w_si_005.cif
_cod_data_source_block ks924
_cod_original_cell_volume 2326.88(10)
_cod_original_sg_symbol_H-M P2(1)/n
_cod_database_code 4069287

loop_
_symmetry_equiv_pos_as_xyz
'x, y, z'
'-x+1/2, y+1/2, -z+1/2'
'-x, -y, -z'
'x-1/2, -y-1/2, z-1/2'

loop_
_atom_site_label
_atom_site_type_symbol
_atom_site_fract_x
_atom_site_fract_y
_atom_site_fract_z
_atom_site_U_iso_or_equiv
_atom_site_adp_type
_atom_site_occupancy
_atom_site_symmetry_multiplicity
_atom_site_calc_flag
_atom_site_refinement_flags
C1 C 0.3661(3) 0.05242(8) 0.6282(2) 0.0236(5) Uani 1 1 d .
C2 C 0.4417(3) 0.02084(8) 0.5621(2) 0.0236(4) Uani 1 1 d .
C3 C 0.5357(3) 0.03380(9) 0.4605(2) 0.0244(5) Uani 1 1 d .
C4 C 0.5606(3) 0.07968(8) 0.4168(2) 0.0232(5) Uani 1 1 d .
C5 C 0.6162(3) 0.08948(8) 0.3032(2) 0.0243(5) Uani 1 1 d .
C6 C 0.7268(3) 0.12930(9) 0.2936(2) 0.0297(5) Uani 1 1 d .
H6 H 0.7640 0.1508 0.3608 0.036 Uiso 1 1 calc R
C7 C 0.7837(4) 0.13816(11) 0.1878(2) 0.0360(6) Uani 1 1 d .
H7 H 0.8620 0.1649 0.1838 0.043 Uiso 1 1 calc R
C8 C 0.7268(4) 0.10813(11) 0.0882(3) 0.0396(6) Uani 1 1 d .
H8 H 0.7669 0.1139 0.0161 0.048 Uiso 1 1 calc R
C9 C 0.6115(4) 0.06983(11) 0.0940(2) 0.0372(6) Uani 1 1 d .
H9 H 0.5688 0.0499 0.0248 0.045 Uiso 1 1 calc R
C10 C 0.5573(3) 0.06014(9) 0.2001(2) 0.0295(5) Uani 1 1 d .
H10 H 0.4791 0.0332 0.2031 0.035 Uiso 1 1 calc R
C11 C 0.2428(3) 0.03841(8) 0.7027(2) 0.0243(5) Uani 1 1 d .
C12 C 0.2406(4) 0.06232(9) 0.8116(2) 0.0308(5) Uani 1 1 d .
H12 H 0.3223 0.0882 0.8391 0.037 Uiso 1 1 calc R
C13 C 0.1218(4) 0.04907(10) 0.8802(2) 0.0362(6) Uani 1 1 d .
H13 H 0.1261 0.0649 0.9558 0.043 Uiso 1 1 calc R
C14 C -0.0031(4) 0.01302(10) 0.8399(3) 0.0366(6) Uani 1 1 d .
H14 H -0.0845 0.0039 0.8873 0.044 Uiso 1 1 calc R
C15 C -0.0081(4) -0.00962(10) 0.7301(3) 0.0346(6) Uani 1 1 d .
H15 H -0.0963 -0.0335 0.7002 0.042 Uiso 1 1 calc R
C16 C 0.1144(3) 0.00222(9) 0.6633(2) 0.0284(5) Uani 1 1 d .
H16 H 0.1115 -0.0145 0.5891 0.034 Uiso 1 1 calc R
C17 C 0.7812(3) 0.11538(11) 0.6636(2) 0.0360(6) Uani 1 1 d .
H17 H 0.8513 0.0906 0.6372 0.043 Uiso 1 1 calc R
C18 C 0.7567(4) 0.16436(12) 0.6206(3) 0.0420(7) Uani 1 1 d .
H18 H 0.8065 0.1786 0.5590 0.050 Uiso 1 1 calc R
C19 C 0.6473(4) 0.18867(10) 0.6833(3) 0.0452(8) Uani 1 1 d .
H19 H 0.6113 0.2226 0.6733 0.054 Uiso 1 1 calc R
C20 C 0.5993(4) 0.15457(11) 0.7635(3) 0.0399(6) Uani 1 1 d .
H20 H 0.5225 0.1609 0.8162 0.048 Uiso 1 1 calc R
C21 C 0.6841(4) 0.10946(10) 0.7526(2) 0.0343(6) Uani 1 1 d .
H21 H 0.6770 0.0799 0.7977 0.041 Uiso 1 1 calc R
C22 C 0.2864(4) 0.19933(10) 0.5175(3) 0.0468(8) Uani 1 1 d .
H22 H 0.3280 0.2296 0.5575 0.056 Uiso 1 1 calc R
C23 C 0.3163(4) 0.18342(11) 0.4072(3) 0.0413(7) Uani 1 1 d .
H23 H 0.3847 0.2003 0.3599 0.050 Uiso 1 1 calc R
C24 C 0.2279(3) 0.13814(11) 0.3781(2) 0.0351(6) Uani 1 1 d .
H24 H 0.2238 0.1192 0.3068 0.042 Uiso 1 1 calc R
C25 C 0.1467(3) 0.12576(10) 0.4724(2) 0.0334(5) Uani 1 1 d .
H25 H 0.0776 0.0968 0.4763 0.040 Uiso 1 1 calc R
C26 C 0.1844(4) 0.16322(11) 0.5600(3) 0.0407(7) Uani 1 1 d .
H26 H 0.1477 0.1641 0.6345 0.049 Uiso 1 1 calc R
Hf1 Hf 0.466066(11) 0.121795(3) 0.559227(8) 0.02053(4) Uani 1 1 d .
C27 C 0.4205(2) 0.21573(8) 1.0057(2) 0.0488(8) Uani 1 1 d G
D27 H 0.5400 0.2224 1.0386 0.059 Uiso 1 1 calc R
C28 C 0.3285(3) 0.18292(8) 1.06414(16) 0.0459(7) Uani 1 1 d G
D28 H 0.3851 0.1671 1.1369 0.055 Uiso 1 1 calc R
C29 C 0.1536(3) 0.17321(8) 1.0161(2) 0.0539(8) Uani 1 1 d G
D29 H 0.0907 0.1508 1.0560 0.065 Uiso 1 1 calc R
C30 C 0.0707(2) 0.19631(10) 0.9097(2) 0.0683(12) Uani 1 1 d G
D30 H -0.0488 0.1897 0.8768 0.082 Uiso 1 1 calc R
C31 C 0.1627(4) 0.22911(9) 0.85124(17) 0.0743(14) Uani 1 1 d G
D31 H 0.1061 0.2449 0.7785 0.089 Uiso 1 1 calc R
C32 C 0.3376(3) 0.23882(7) 0.8993(2) 0.0609(10) Uani 1 1 d G
D32 H 0.4005 0.2612 0.8593 0.073 Uiso 1 1 calc R

loop_
_atom_site_aniso_label
_atom_site_aniso_U_11
_atom_site_aniso_U_22
_atom_site_aniso_U_33
_atom_site_aniso_U_23
_atom_site_aniso_U_13
_atom_site_aniso_U_12
C1 0.0252(12) 0.0223(11) 0.0235(11) 0.0015(9) 0.0053(9) -0.0001(8)
C2 0.0227(11) 0.0254(10) 0.0232(11) 0.0018(9) 0.0056(9) -0.0018(8)
C3 0.0222(11) 0.0273(11) 0.0243(12) -0.0013(9) 0.0061(9) 0.0003(9)
C4 0.0241(11) 0.0234(11) 0.0233(11) -0.0012(8) 0.0077(9) 0.0006(8)
C5 0.0222(11) 0.0251(11) 0.0255(12) 0.0053(9) 0.0045(9) 0.0040(9)
C6 0.0317(12) 0.0295(12) 0.0280(12) 0.0019(9) 0.0065(10) -0.0020(10)
C7 0.0349(13) 0.0400(13) 0.0346(13) 0.0091(11) 0.0107(11) -0.0045(11)
C8 0.0425(16) 0.0520(16) 0.0268(13) 0.0091(12) 0.0128(12) 0.0025(13)
C9 0.0434(16) 0.0424(15) 0.0243(13) 0.0010(11) 0.0035(11) 0.0022(12)
C10 0.0324(13) 0.0274(11) 0.0276(12) 0.0031(9) 0.0037(10) -0.0004(10)
C11 0.0266(11) 0.0212(10) 0.0256(12) 0.0033(9) 0.0066(9) 0.0043(9)
C12 0.0357(14) 0.0293(12) 0.0290(13) -0.0018(10) 0.0105(11) -0.0020(10)
C13 0.0475(17) 0.0381(14) 0.0272(13) -0.0004(11) 0.0174(12) 0.0054(12)
C14 0.0383(14) 0.0368(14) 0.0414(15) 0.0108(12) 0.0235(12) 0.0052(11)
C15 0.0309(13) 0.0315(13) 0.0435(15) 0.0042(11) 0.0124(12) -0.0022(10)
C16 0.0311(13) 0.0274(11) 0.0273(12) -0.0006(9) 0.0076(10) 0.0021(9)
C17 0.0227(12) 0.0483(16) 0.0349(14) -0.0096(12) 0.0012(10) 0.0042(11)
C18 0.0335(15) 0.0581(18) 0.0313(14) 0.0055(13) 0.0000(12) -0.0178(13)
C19 0.0375(15) 0.0294(13) 0.0581(19) -0.0055(13) -0.0137(14) -0.0006(11)
C20 0.0285(13) 0.0541(17) 0.0366(15) -0.0172(13) 0.0058(11) -0.0019(12)
C21 0.0329(14) 0.0383(14) 0.0283(13) 0.0026(10) -0.0016(11) -0.0037(10)
C22 0.0311(14) 0.0302(13) 0.070(2) -0.0088(13) -0.0092(14) 0.0070(11)
C23 0.0290(14) 0.0389(15) 0.0537(18) 0.0185(13) 0.0040(12) 0.0026(11)
C24 0.0306(13) 0.0397(13) 0.0321(13) 0.0042(11) 0.0003(10) 0.0046(11)
C25 0.0218(11) 0.0371(14) 0.0394(14) 0.0048(11) 0.0023(10) -0.0008(10)
C26 0.0280(13) 0.0528(17) 0.0406(16) -0.0042(13) 0.0057(12) 0.0134(12)
Hf1 0.01876(5) 0.01975(5) 0.02315(5) -0.00024(4) 0.00457(3) 0.00059(4)
C27 0.0444(17) 0.0387(15) 0.064(2) -0.0105(14) 0.0132(15) -0.0005(13)
C28 0.0471(18) 0.0452(16) 0.0448(17) -0.0035(13) 0.0083(14) 0.0071(13)
C29 0.0474(19) 0.0445(17) 0.073(2) -0.0121(16) 0.0203(17) -0.0069(14)
C30 0.045(2) 0.064(2) 0.086(3) -0.035(2) -0.0081(19) 0.0103(17)
C31 0.110(4) 0.068(2) 0.0394(19) -0.0039(17) 0.003(2) 0.055(3)
C32 0.086(3) 0.0369(16) 0.071(2) 0.0015(16) 0.043(2) 0.0176(17)

loop_
_atom_type_symbol
_atom_type_description
_atom_type_scat_dispersion_real
_atom_type_scat_dispersion_imag
_atom_type_scat_source
C C 0.0033 0.0016 'International Tables Vol C Tables 4.2.6.8 and 6.1.1.4'
H H 0.0000 0.0000 'International Tables Vol C Tables 4.2.6.8 and 6.1.1.4'
Hf Hf -0.5830 6.1852 'International Tables Vol C Tables 4.2.6.8 and 6.1.1.4'

loop_
_geom_angle_atom_site_label_1
_geom_angle_atom_site_label_2
_geom_angle_atom_site_label_3
_geom_angle
_geom_angle_site_symmetry_1
_geom_angle_site_symmetry_3
C2 C1 C11 125.8(2) . .
C2 C1 Hf1 95.55(16) . .
C11 C1 Hf1 138.10(16) . .
C1 C2 C3 141.9(2) . 3_656
C1 C2 C3 128.0(2) . .
C3 C2 C3 89.87(19) 3_656 .
C1 C2 Hf1 54.74(13) . .
C3 C2 Hf1 163.27(17) 3_656 .
C3 C2 Hf1 73.70(12) . .
C4 C3 C2 142.0(2) . 3_656
C4 C3 C2 127.6(2) . .
C2 C3 C2 90.13(19) 3_656 .
C4 C3 Hf1 54.74(13) . .
C2 C3 Hf1 163.18(17) 3_656 .
C2 C3 Hf1 73.35(12) . .
C3 C4 C5 125.2(2) . .
C3 C4 Hf1 95.48(16) . .
C5 C4 Hf1 139.03(16) . .
C6 C5 C10 117.5(2) . .
C6 C5 C4 120.7(2) . .
C10 C5 C4 121.7(2) . .
C7 C6 C5 121.2(2) . .
C8 C7 C6 120.1(3) . .
C9 C8 C7 119.6(3) . .
C8 C9 C10 120.5(3) . .
C9 C10 C5 120.9(2) . .
C12 C11 C16 117.1(2) . .
C12 C11 C1 122.0(2) . .
C16 C11 C1 120.8(2) . .
C13 C12 C11 121.3(2) . .
C14 C13 C12 120.5(3) . .
C15 C14 C13 119.2(3) . .
C14 C15 C16 120.4(2) . .
C15 C16 C11 121.4(2) . .
C18 C17 C21 107.7(3) . .
C18 C17 Hf1 73.87(15) . .
C21 C17 Hf1 73.46(15) . .
C19 C18 C17 108.3(3) . .
C19 C18 Hf1 74.31(16) . .
C17 C18 Hf1 73.88(15) . .
C18 C19 C20 108.1(3) . .
C18 C19 Hf1 73.67(16) . .
C20 C19 Hf1 72.75(15) . .
C21 C20 C19 107.8(3) . .
C21 C20 Hf1 74.20(15) . .
C19 C20 Hf1 74.93(17) . .
C20 C21 C17 108.1(3) . .
C20 C21 Hf1 73.37(15) . .
C17 C21 Hf1 74.19(15) . .
C23 C22 C26 108.5(3) . .
C23 C22 Hf1 73.76(16) . .
C26 C22 Hf1 72.82(16) . .
C22 C23 C24 107.9(3) . .
C22 C23 Hf1 73.89(16) . .
C24 C23 Hf1 74.33(15) . .
C25 C24 C23 108.0(3) . .
C25 C24 Hf1 73.29(14) . .
C23 C24 Hf1 73.17(15) . .
C24 C25 C26 108.3(3) . .
C24 C25 Hf1 74.31(14) . .
C26 C25 Hf1 72.86(15) . .
C25 C26 C22 107.3(3) . .
C25 C26 Hf1 74.46(15) . .
C22 C26 Hf1 74.39(16) . .
C1 Hf1 C4 91.78(8) . .
C1 Hf1 C26 89.40(10) . .
C4 Hf1 C26 131.69(9) . .
C1 Hf1 C20 94.31(10) . .
C4 Hf1 C20 135.73(9) . .
C26 Hf1 C20 92.22(10) . .
C1 Hf1 C23 130.23(9) . .
C4 Hf1 C23 90.66(10) . .
C26 Hf1 C23 54.28(11) . .
C20 Hf1 C23 117.12(10) . .
C1 Hf1 C22 122.20(10) . .
C4 Hf1 C22 123.00(10) . .
C26 Hf1 C22 32.80(11) . .
C20 Hf1 C22 89.65(10) . .
C23 Hf1 C22 32.35(11) . .
C1 Hf1 C25 76.95(9) . .
C4 Hf1 C25 101.30(9) . .
C26 Hf1 C25 32.68(9) . .
C20 Hf1 C25 122.79(9) . .
C23 Hf1 C25 53.90(9) . .
C22 Hf1 C25 53.78(9) . .
C1 Hf1 C21 78.92(9) . .
C4 Hf1 C21 107.46(9) . .
C26 Hf1 C21 120.09(10) . .
C20 Hf1 C21 32.43(9) . .
C23 Hf1 C21 145.99(9) . .
C22 Hf1 C21 122.00(10) . .
C25 Hf1 C21 142.73(9) . .
C1 Hf1 C24 100.18(9) . .
C4 Hf1 C24 78.30(9) . .
C26 Hf1 C24 54.06(10) . .
C20 Hf1 C24 142.66(10) . .
C23 Hf1 C24 32.50(9) . .
C22 Hf1 C24 53.57(10) . .
C25 Hf1 C24 32.40(9) . .
C21 Hf1 C24 174.16(9) . .
C1 Hf1 C18 130.42(9) . .
C4 Hf1 C18 90.44(10) . .
C26 Hf1 C18 123.81(11) . .
C20 Hf1 C18 53.52(10) . .
C23 Hf1 C18 99.25(10) . .
C22 Hf1 C18 96.92(10) . .
C25 Hf1 C18 150.25(9) . .
C21 Hf1 C18 53.42(9) . .
C24 Hf1 C18 128.65(9) . .
C1 Hf1 C17 99.38(9) . .
C4 Hf1 C17 82.06(9) . .
C26 Hf1 C17 145.11(9) . .
C20 Hf1 C17 53.69(9) . .
C23 Hf1 C17 130.14(10) . .
C22 Hf1 C17 127.36(9) . .
C25 Hf1 C17 175.02(9) . .
C21 Hf1 C17 32.35(9) . .
C24 Hf1 C17 152.57(10) . .
C18 Hf1 C17 32.25(10) . .
C1 Hf1 C19 126.50(10) . .
C4 Hf1 C19 122.00(10) . .
C26 Hf1 C19 94.59(10) . .
C20 Hf1 C19 32.32(11) . .
C23 Hf1 C19 92.66(10) . .
C22 Hf1 C19 75.34(9) . .
C25 Hf1 C19 126.30(9) . .
C21 Hf1 C19 53.34(9) . .
C24 Hf1 C19 124.72(9) . .
C18 Hf1 C19 32.01(11) . .
C17 Hf1 C19 53.26(9) . .
C28 C27 C32 120.0 . .
C29 C28 C27 120.0 . .
C30 C29 C28 120.0 . .
C31 C30 C29 120.0 . .
C30 C31 C32 120.0 . .
C31 C32 C27 120.0 . .

loop_
_geom_bond_atom_site_label_1
_geom_bond_atom_site_label_2
_geom_bond_distance
_geom_bond_site_symmetry_2
C1 C2 1.347(3) .
C1 C11 1.463(3) .
C1 Hf1 2.219(2) .
C2 C3 1.499(3) 3_656
C2 C3 1.535(3) .
C2 Hf1 2.704(2) .
C3 C4 1.352(3) .
C3 C2 1.499(3) 3_656
C3 Hf1 2.709(2) .
C4 C5 1.470(3) .
C4 Hf1 2.223(2) .
C5 C6 1.392(3) .
C5 C10 1.404(3) .
C6 C7 1.388(4) .
C7 C8 1.381(4) .
C8 C9 1.377(4) .
C9 C10 1.383(4) .
C11 C12 1.395(4) .
C11 C16 1.400(3) .
C12 C13 1.382(4) .
C13 C14 1.381(4) .
C14 C15 1.379(4) .
C15 C16 1.381(4) .
C17 C18 1.396(4) .
C17 C21 1.397(4) .
C17 Hf1 2.512(2) .
C18 C19 1.388(5) .
C18 Hf1 2.512(3) .
C19 C20 1.395(5) .
C19 Hf1 2.520(3) .
C20 C21 1.395(4) .
C20 Hf1 2.493(3) .
C21 Hf1 2.503(2) .
C22 C23 1.389(5) .
C22 C26 1.403(5) .
C22 Hf1 2.494(3) .
C23 C24 1.399(4) .
C23 Hf1 2.493(3) .
C24 C25 1.396(4) .
C24 Hf1 2.507(2) .
C25 C26 1.398(4) .
C25 Hf1 2.494(2) .
C26 Hf1 2.474(3) .
C27 C28 1.3900 .
C27 C32 1.3900 .
C28 C29 1.3900 .
C29 C30 1.3900 .
C30 C31 1.3900 .
C31 C32 1.3900 .
